data_7708363
loop_
_publ_author_name
'Hill, Anthony'
'Frogley, Benjamin'
'Welsh, Steven S.'

_publ_section_title
;
 Symmetric and Non-symmetric Anthracen-diyl Bis(alkylidynes)
;
_journal_name_full 'Dalton Transactions'
_journal_paper_doi 10.1039/D1DT02537F
_journal_year 2021
_chemical_formula_moiety 'C58 H48 B2 Br2 N12 O4 Pt S6 W2'
_chemical_formula_sum 'C58 H48 B2 Br2 N12 O4 Pt S6 W2'
_chemical_formula_weight 1913.67
_space_group_crystal_system triclinic
_space_group_IT_number 2
_space_group_name_Hall '-P 1'
_space_group_name_H-M_alt 'P -1'
_atom_sites_solution_hydrogens geom
_atom_sites_solution_primary dual
_audit_creation_date 2021-04-20
_audit_creation_method
;
Olex2 1.2
(compiled 2018.05.29 svn.r3508 for OlexSys, GUI svn.r5506)
;
_audit_update_record
;
2021-04-21 deposited with the CCDC.	2021-09-20 downloaded from the CCDC.
;
_cell_angle_alpha 85.80(3)
_cell_angle_beta 70.72(3)
_cell_angle_gamma 68.87(3)
_cell_formula_units_Z 2
_cell_length_a 16.120(3)
_cell_length_b 16.920(3)
_cell_length_c 18.522(4)
_cell_measurement_reflns_used 632
_cell_measurement_temperature 100.0(2)
_cell_measurement_theta_max 18.62
_cell_measurement_theta_min 2.26
_cell_volume 4442(2)
_computing_cell_refinement 'XDS (Kabsch, 2010)'
_computing_data_collection 'AS QEGUI'
_computing_data_reduction 'XDS (Kabsch, 2010)'
_computing_molecular_graphics 'Olex2 (Dolomanov et al., 2009)'
_computing_publication_material 'Olex2 (Dolomanov et al., 2009)'
_computing_structure_refinement 'ShelXL (Sheldrick, 2015)'
_computing_structure_solution 'ShelXT (Sheldrick, 2015)'
_diffrn_ambient_temperature 100.0(2)
_diffrn_detector_area_resol_mean 13.3
_diffrn_measured_fraction_theta_full 0.932
_diffrn_measured_fraction_theta_max 0.734
_diffrn_measurement_device_type 'ADSC Quantum 210r'
_diffrn_measurement_method 'Omega Scan'
_diffrn_radiation_monochromator 'Silicon Double Crystal'
_diffrn_radiation_type Synchrotron
_diffrn_radiation_wavelength 0.710762
_diffrn_reflns_av_R_equivalents 0.0800
_diffrn_reflns_av_unetI/netI 0.0725
_diffrn_reflns_Laue_measured_fraction_full 0.932
_diffrn_reflns_Laue_measured_fraction_max 0.734
_diffrn_reflns_limit_h_max 19
_diffrn_reflns_limit_h_min -20
_diffrn_reflns_limit_k_max 23
_diffrn_reflns_limit_k_min -23
_diffrn_reflns_limit_l_max 27
_diffrn_reflns_limit_l_min -27
_diffrn_reflns_number 81298
_diffrn_reflns_point_group_measured_fraction_full 0.932
_diffrn_reflns_point_group_measured_fraction_max 0.734
_diffrn_reflns_theta_full 25.242
_diffrn_reflns_theta_max 32.245
_diffrn_reflns_theta_min 1.166
_diffrn_source 'MX2 Beamline Australian Synchrotron'
_exptl_absorpt_coefficient_mu 5.235
_exptl_absorpt_correction_type multi-scan
_exptl_absorpt_process_details 'XDS (Kabsch, 2010)'
_exptl_crystal_colour brown
_exptl_crystal_density_diffrn 1.431
_exptl_crystal_description needle
_exptl_crystal_F_000 1828
_exptl_crystal_size_max 0.08
_exptl_crystal_size_mid 0.02
_exptl_crystal_size_min 0.02
_exptl_transmission_factor_max 0.4345
_exptl_transmission_factor_min 0.2354
_refine_diff_density_max 1.915
_refine_diff_density_min -1.448
_refine_diff_density_rms 0.146
_refine_ls_extinction_method none
_refine_ls_goodness_of_fit_ref 0.911
_refine_ls_hydrogen_treatment constr
_refine_ls_matrix_type full
_refine_ls_number_parameters 792
_refine_ls_number_reflns 23122
_refine_ls_number_restraints 6
_refine_ls_restrained_S_all 0.911
_refine_ls_R_factor_all 0.0951
_refine_ls_R_factor_gt 0.0616
_refine_ls_shift/su_max 0.001
_refine_ls_shift/su_mean 0.000
_refine_ls_structure_factor_coef Fsqd
_refine_ls_weighting_details 'w=1/[\s^2^(Fo^2^)+(0.0986P)^2^] where P=(Fo^2^+2Fc^2^)/3'
_refine_ls_weighting_scheme calc
_refine_ls_wR_factor_gt 0.1639
_refine_ls_wR_factor_ref 0.1846
_reflns_Friedel_coverage 0.000
_reflns_number_gt 12535
_reflns_number_total 23122
_reflns_threshold_expression 'I > 2\s(I)'
_cod_data_source_file d1dt02537f2.cif
_cod_data_source_block Compound_4b
_cod_depositor_comments
;
The following automatic conversions were performed:

data item '_exptl_absorpt_correction_type' value 'Multi-Scan' was
changed to 'multi-scan' in accordance with the
/home/data/users/saulius/crontab/automatic-downloads/rss-feeds/RSC/lib/dictionaries/cif_core.dic
dictionary named 'cif_core.dic' version 2.4.2 last updated on
2011-04-26.

Automatic conversion script
Id: cif_fix_values 7556 2019-12-06 15:28:31Z antanas 
;
_cod_original_cell_volume 4441.9(19)
_cod_database_code 7708363
_shelx_shelxl_version_number 2016/6
_shelx_space_group_comment
;
The symmetry employed for this shelxl refinement is uniquely defined
by the following loop, which should always be used as a source of
symmetry information in preference to the above space-group names.
They are only intended as comments.
;
_diffrn_measurement_detector_type 'Dectris Eiger 16M'
_olex2_refinement_description
;
1. Fixed Uiso
 At 1.2 times of:
  All B(H) groups, All C(H) groups
 At 1.5 times of:
  All C(H,H,H) groups
2. Uiso/Uaniso restraints and constraints
W1 \\sim C1 \\sim C4: within 1.7A with sigma of 0.04 and sigma for terminal
atoms of 0.08
3.a Ternary CH refined with riding coordinates and stretchable bonds:
 B1(H1), B2(H2)
3.b Aromatic/amide H refined with riding coordinates:
 C42(H42), C41(H41), C6(H6), C58(H58), C23(H23), C24(H24), C7(H7), C9(H9),
 C26(H26), C54(H54), C57(H57), C8(H8), C33(H33), C16(H16), C25(H25), C46(H46),
 C45(H45), C15(H15), C49(H49), C53(H53), C38(H38), C50(H50), C31(H31), C32(H32),
  C30(H30), C37(H37), C14(H14), C13(H13)
3.c Idealised Me refined as rotating group:
 C40(H40A,H40B,H40C), C56(H56A,H56B,H56C), C44(H44A,H44B,H44C), C48(H48A,H48B,
 H48C), C52(H52A,H52B,H52C), C36(H36A,H36B,H36C)
;
_olex2_submission_special_instructions 'No special instructions were received'

loop_
_space_group_symop_operation_xyz
'x, y, z'
'-x, -y, -z'

loop_
_atom_site_label
_atom_site_type_symbol
_atom_site_fract_x
_atom_site_fract_y
_atom_site_fract_z
_atom_site_U_iso_or_equiv
_atom_site_adp_type
_atom_site_occupancy
_atom_site_site_symmetry_order
_atom_site_calc_flag
_atom_site_refinement_flags_posn
_atom_site_refinement_flags_adp
_atom_site_refinement_flags_occupancy
_atom_site_disorder_assembly
_atom_site_disorder_group
Pt1 Pt 0.30353(2) 0.36153(2) 0.74469(2) 0.06666(11) Uani 1 1 d . . . . .
W2 W 0.33696(2) 0.38243(2) 0.87567(2) 0.06498(11) Uani 1 1 d . . . . .
W1 W 0.25493(2) 0.38110(2) 0.61531(2) 0.06773(11) Uani 1 1 d . U . . .
Br2 Br 0.78131(9) 0.02352(9) 0.61507(11) 0.1525(6) Uani 1 1 d . . . . .
Br1 Br 0.10497(13) 0.01767(10) 0.84629(13) 0.1678(7) Uani 1 1 d . . . . .
S4 S 0.26937(16) 0.27701(14) 0.95554(12) 0.0746(5) Uani 1 1 d . . . . .
S3 S 0.40920(15) 0.27839(15) 0.52505(12) 0.0783(6) Uani 1 1 d . . . . .
S6 S 0.25099(15) 0.49352(14) 0.99198(12) 0.0735(5) Uani 1 1 d . . . . .
S2 S 0.25347(15) 0.49342(16) 0.51008(12) 0.0755(6) Uani 1 1 d . . . . .
S5 S 0.47542(15) 0.32524(15) 0.92718(12) 0.0765(6) Uani 1 1 d . . . . .
S1 S 0.16371(15) 0.32429(16) 0.55616(12) 0.0778(6) Uani 1 1 d . . . . .
O2 O 0.0621(4) 0.5216(4) 0.6985(3) 0.0871(17) Uani 1 1 d . . . . .
O4 O 0.4149(5) 0.5236(5) 0.8049(4) 0.0868(18) Uani 1 1 d . . . . .
O3 O 0.1412(4) 0.4902(4) 0.8573(3) 0.0865(18) Uani 1 1 d . . . . .
O1 O 0.3584(5) 0.4931(5) 0.6485(4) 0.0910(18) Uani 1 1 d . . . . .
N5 N 0.5066(5) 0.3659(5) 0.4274(4) 0.0793(19) Uani 1 1 d . . . . .
N11 N 0.2218(5) 0.3465(5) 1.0998(4) 0.0782(19) Uani 1 1 d . . . . .
N12 N 0.1025(5) 0.3639(5) 1.0627(4) 0.0769(19) Uani 1 1 d . . . . .
C20 C 0.3887(6) 0.4735(6) 0.8299(5) 0.072(2) Uani 1 1 d . . . . .
N4 N 0.3031(5) 0.2529(5) 0.4192(4) 0.084(2) Uani 1 1 d . . . . .
N7 N 0.3616(6) 0.5311(6) 1.0556(5) 0.092(2) Uani 1 1 d . . . . .
N6 N 0.4025(5) 0.3478(6) 0.3866(4) 0.091(2) Uani 1 1 d . . . . .
N3 N 0.2592(6) 0.1621(6) 0.4977(5) 0.091(2) Uani 1 1 d . . . . .
C39 C 0.4384(6) 0.3326(6) 0.4449(5) 0.075(2) Uani 1 1 d . . . . .
C3 C 0.1301(6) 0.4697(6) 0.6700(4) 0.077(2) Uani 1 1 d . . . . .
N9 N 0.3980(5) 0.2518(5) 1.0589(4) 0.085(2) Uani 1 1 d . . . . .
N8 N 0.3461(5) 0.4107(6) 1.0924(4) 0.089(2) Uani 1 1 d . . . . .
C2 C 0.3206(6) 0.4471(7) 0.6447(4) 0.079(2) Uani 1 1 d . . . . .
C1 C 0.2416(6) 0.3072(6) 0.6950(5) 0.084(3) Uani 1 1 d . U . . .
N10 N 0.5150(6) 0.1632(5) 0.9721(5) 0.092(2) Uani 1 1 d . . . . .
N1 N 0.1130(6) 0.5324(6) 0.4495(5) 0.095(2) Uani 1 1 d . . . . .
C40 C 0.5620(7) 0.3661(7) 0.4752(6) 0.090(3) Uani 1 1 d . . . . .
H40A H 0.524618 0.408355 0.516362 0.136 Uiso 1 1 calc GR . . . .
H40B H 0.616373 0.378823 0.444987 0.136 Uiso 1 1 calc GR . . . .
H40C H 0.581649 0.311334 0.495753 0.136 Uiso 1 1 calc GR . . . .
C56 C 0.0479(6) 0.3617(6) 1.0150(5) 0.080(2) Uani 1 1 d . . . . .
H56A H 0.051276 0.403417 0.977213 0.120 Uiso 1 1 calc GR . . . .
H56B H -0.016470 0.373760 1.046223 0.120 Uiso 1 1 calc GR . . . .
H56C H 0.072786 0.306393 0.989918 0.120 Uiso 1 1 calc GR . . . .
C19 C 0.2152(6) 0.4438(5) 0.8551(4) 0.071(2) Uani 1 1 d . . . . .
N2 N 0.2266(6) 0.4091(6) 0.3993(4) 0.095(3) Uani 1 1 d . . . . .
C55 C 0.1970(7) 0.3309(6) 1.0428(5) 0.077(2) Uani 1 1 d . . . . .
C21 C 0.4963(5) 0.2417(5) 0.7412(4) 0.068(2) Uani 1 1 d . . . . .
C42 C 0.4484(7) 0.3921(7) 0.3322(5) 0.091(3) Uani 1 1 d . . . . .
H42 H 0.436173 0.411825 0.287205 0.109 Uiso 1 1 calc R . . . .
C18 C 0.4112(6) 0.3083(5) 0.7868(5) 0.072(2) Uani 1 1 d . . . . .
C4 C 0.2120(6) 0.2367(6) 0.7350(5) 0.076(2) Uani 1 1 d . U . . .
C5 C 0.1194(6) 0.2575(6) 0.7943(5) 0.074(2) Uani 1 1 d . . . . .
C43 C 0.2457(7) 0.2463(6) 0.4869(5) 0.080(2) Uani 1 1 d . . . . .
C51 C 0.4611(6) 0.2476(6) 0.9885(5) 0.077(2) Uani 1 1 d . . . . .
C41 C 0.5149(7) 0.4010(7) 0.3576(5) 0.087(3) Uani 1 1 d . . . . .
H41 H 0.558211 0.426356 0.332069 0.104 Uiso 1 1 calc R . . . .
C6 C 0.0616(6) 0.3410(6) 0.8159(5) 0.078(2) Uani 1 1 d . . . . .
H6 H 0.081045 0.384989 0.793192 0.093 Uiso 1 1 calc R . . . .
C58 C 0.1383(7) 0.3913(6) 1.1577(5) 0.082(3) Uani 1 1 d . . . . .
H58 H 0.134355 0.411264 1.204607 0.099 Uiso 1 1 calc R . . . .
C23 C 0.4322(7) 0.1333(6) 0.8043(5) 0.088(3) Uani 1 1 d . . . . .
H23 H 0.375882 0.176373 0.829286 0.105 Uiso 1 1 calc R . . . .
C47 C 0.3196(6) 0.4761(6) 1.0499(5) 0.079(2) Uani 1 1 d . . . . .
C34 C 0.5713(6) 0.2604(6) 0.6888(5) 0.072(2) Uani 1 1 d . . . . .
C24 C 0.4381(7) 0.0511(6) 0.8194(5) 0.086(3) Uani 1 1 d . . . . .
H24 H 0.386897 0.039494 0.852851 0.103 Uiso 1 1 calc R . . . .
C7 C -0.0248(7) 0.3581(6) 0.8712(5) 0.086(3) Uani 1 1 d . . . . .
H7 H -0.064546 0.414175 0.885256 0.103 Uiso 1 1 calc R . . . .
C9 C 0.0006(8) 0.2130(7) 0.8864(6) 0.097(3) Uani 1 1 d . . . . .
H9 H -0.020553 0.170392 0.910339 0.116 Uiso 1 1 calc R . . . .
C35 C 0.1979(7) 0.4766(7) 0.4508(5) 0.085(3) Uani 1 1 d . . . . .
C22 C 0.5045(6) 0.1568(5) 0.7540(5) 0.078(2) Uani 1 1 d . . . . .
C26 C 0.5983(8) 0.0041(6) 0.7341(6) 0.095(3) Uani 1 1 d . . . . .
H26 H 0.654708 -0.040504 0.712760 0.114 Uiso 1 1 calc R . . . .
C54 C 0.4138(7) 0.1733(7) 1.0858(6) 0.096(3) Uani 1 1 d . . . . .
H54 H 0.380456 0.159828 1.133375 0.115 Uiso 1 1 calc R . . . .
C57 C 0.0672(7) 0.4005(6) 1.1351(5) 0.083(3) Uani 1 1 d . . . . .
H57 H 0.003925 0.427120 1.163078 0.099 Uiso 1 1 calc R . . . .
C8 C -0.0532(7) 0.2935(8) 0.9060(6) 0.099(3) Uani 1 1 d . . . . .
H8 H -0.111546 0.306547 0.944024 0.119 Uiso 1 1 calc R . . . .
C33 C 0.5634(6) 0.3449(6) 0.6733(5) 0.076(2) Uani 1 1 d . . . . .
H33 H 0.507837 0.388470 0.698844 0.092 Uiso 1 1 calc R . . . .
C16 C 0.3598(7) 0.1327(7) 0.6553(5) 0.093(3) Uani 1 1 d . . . . .
H16 H 0.381368 0.176096 0.634044 0.112 Uiso 1 1 calc R . . . .
C44 C 0.2086(7) 0.1245(7) 0.5620(6) 0.100(3) Uani 1 1 d . . . . .
H44A H 0.192379 0.156611 0.608496 0.150 Uiso 1 1 calc GR . . . .
H44B H 0.247753 0.067071 0.565534 0.150 Uiso 1 1 calc GR . . . .
H44C H 0.152311 0.124890 0.554564 0.150 Uiso 1 1 calc GR . . . .
C48 C 0.3503(7) 0.6123(6) 1.0177(7) 0.100(3) Uani 1 1 d . . . . .
H48A H 0.362157 0.602893 0.964127 0.151 Uiso 1 1 calc GR . . . .
H48B H 0.394040 0.635380 1.023840 0.151 Uiso 1 1 calc GR . . . .
H48C H 0.287236 0.651504 1.040390 0.151 Uiso 1 1 calc GR . . . .
C52 C 0.5954(7) 0.1313(7) 0.9021(6) 0.100(3) Uani 1 1 d . . . . .
H52A H 0.595400 0.175738 0.866801 0.150 Uiso 1 1 calc GR . . . .
H52B H 0.590853 0.084548 0.879280 0.150 Uiso 1 1 calc GR . . . .
H52C H 0.652665 0.112674 0.914399 0.150 Uiso 1 1 calc GR . . . .
C25 C 0.5215(9) -0.0139(7) 0.7842(6) 0.098(3) Uani 1 1 d . . . . .
H25 H 0.526656 -0.069918 0.793729 0.117 Uiso 1 1 calc R . . . .
C46 C 0.3562(8) 0.1729(8) 0.3841(6) 0.107(4) Uani 1 1 d . . . . .
H46 H 0.401450 0.160356 0.335712 0.128 Uiso 1 1 calc R . . . .
C45 C 0.3309(8) 0.1177(8) 0.4320(7) 0.108(4) Uani 1 1 d . . . . .
H45 H 0.356433 0.058997 0.423464 0.130 Uiso 1 1 calc R . . . .
C17 C 0.2705(6) 0.1525(6) 0.7128(6) 0.082(3) Uani 1 1 d . . . . .
C15 C 0.4154(8) 0.0489(8) 0.6306(7) 0.104(3) Uani 1 1 d . . . . .
H15 H 0.474090 0.036241 0.593102 0.125 Uiso 1 1 calc R . . . .
C10 C 0.0914(7) 0.1909(7) 0.8286(6) 0.092(3) Uani 1 1 d . . . . .
C49 C 0.4150(8) 0.4981(8) 1.1036(7) 0.114(4) Uani 1 1 d . . . . .
H49 H 0.450262 0.523198 1.117911 0.137 Uiso 1 1 calc R . . . .
C27 C 0.5930(7) 0.0897(6) 0.7145(6) 0.088(3) Uani 1 1 d . . . . .
C53 C 0.4850(8) 0.1187(7) 1.0329(6) 0.102(3) Uani 1 1 d . . . . .
H53 H 0.509898 0.060310 1.036691 0.122 Uiso 1 1 calc R . . . .
C29 C 0.6562(6) 0.1959(6) 0.6474(5) 0.082(2) Uani 1 1 d . . . . .
C38 C 0.1614(9) 0.4215(9) 0.3654(7) 0.115(4) Uani 1 1 d . . . . .
H38 H 0.163881 0.385013 0.328938 0.138 Uiso 1 1 calc R . . . .
C50 C 0.4066(8) 0.4256(9) 1.1250(6) 0.109(4) Uani 1 1 d . . . . .
H50 H 0.435982 0.389454 1.156716 0.131 Uiso 1 1 calc R . . . .
C28 C 0.6632(6) 0.1142(6) 0.6640(6) 0.089(3) Uani 1 1 d . . . . .
C31 C 0.7207(7) 0.2972(8) 0.5813(6) 0.102(3) Uani 1 1 d . . . . .
H31 H 0.769405 0.310821 0.546194 0.122 Uiso 1 1 calc R . . . .
B1 B 0.3205(9) 0.3311(9) 0.3755(6) 0.096(4) Uani 1 1 d . . . . .
H1 H 0.3419(19) 0.3143(16) 0.305(6) 0.115 Uiso 1 1 calc GR . . . .
C32 C 0.6343(7) 0.3643(7) 0.6224(6) 0.092(3) Uani 1 1 d . . . . .
H32 H 0.627770 0.420763 0.613785 0.110 Uiso 1 1 calc R . . . .
C30 C 0.7309(7) 0.2184(8) 0.5928(7) 0.105(3) Uani 1 1 d . . . . .
H30 H 0.786592 0.175943 0.565634 0.126 Uiso 1 1 calc R . . . .
C36 C 0.0611(8) 0.6144(7) 0.4930(7) 0.111(4) Uani 1 1 d . . . . .
H36A H 0.071507 0.609957 0.541527 0.166 Uiso 1 1 calc GR . . . .
H36B H -0.004891 0.629797 0.501257 0.166 Uiso 1 1 calc GR . . . .
H36C H 0.082747 0.657009 0.464739 0.166 Uiso 1 1 calc GR . . . .
B2 B 0.3160(8) 0.3299(8) 1.1072(6) 0.087(3) Uani 1 1 d . . . . .
H2 H 0.3096(10) 0.3179(15) 1.159(6) 0.104 Uiso 1 1 calc GR . . . .
C12 C 0.2359(8) 0.0876(7) 0.7470(7) 0.097(3) Uani 1 1 d . . . . .
C37 C 0.0876(10) 0.5006(10) 0.3954(8) 0.125(5) Uani 1 1 d . . . . .
H37 H 0.033533 0.525880 0.381801 0.150 Uiso 1 1 calc R . . . .
C11 C 0.1496(8) 0.1056(7) 0.8014(7) 0.103(3) Uani 1 1 d . . . . .
C14 C 0.3829(11) -0.0163(8) 0.6620(9) 0.139(5) Uani 1 1 d . . . . .
H14 H 0.419484 -0.071903 0.643225 0.167 Uiso 1 1 calc R . . . .
C13 C 0.2970(10) -0.0005(8) 0.7209(9) 0.128(5) Uani 1 1 d . . . . .
H13 H 0.278768 -0.045222 0.743275 0.154 Uiso 1 1 calc R . . . .

loop_
_atom_site_aniso_label
_atom_site_aniso_U_11
_atom_site_aniso_U_22
_atom_site_aniso_U_33
_atom_site_aniso_U_23
_atom_site_aniso_U_13
_atom_site_aniso_U_12
Pt1 0.06328(19) 0.0825(2) 0.04981(16) -0.01114(13) -0.02133(13) -0.01564(15)
W2 0.0637(2) 0.0802(2) 0.04923(16) -0.01030(14) -0.02106(13) -0.01863(15)
W1 0.0593(2) 0.0903(2) 0.04918(16) -0.01010(14) -0.02023(13) -0.01678(15)
Br2 0.0983(9) 0.1196(10) 0.1998(17) -0.0635(11) -0.0220(9) -0.0040(7)
Br1 0.1610(14) 0.1106(10) 0.214(2) 0.0142(11) -0.0393(13) -0.0496(10)
S4 0.0795(14) 0.0822(13) 0.0595(11) -0.0075(10) -0.0203(10) -0.0260(11)
S3 0.0665(12) 0.0958(15) 0.0633(12) -0.0131(11) -0.0145(9) -0.0211(11)
S6 0.0706(13) 0.0890(14) 0.0591(11) -0.0171(10) -0.0250(9) -0.0190(10)
S2 0.0664(12) 0.1024(16) 0.0570(11) -0.0015(10) -0.0243(9) -0.0246(11)
S5 0.0683(13) 0.0977(15) 0.0636(12) -0.0112(11) -0.0297(10) -0.0194(11)
S1 0.0645(12) 0.1046(16) 0.0633(12) -0.0117(11) -0.0221(9) -0.0249(11)
O2 0.071(4) 0.110(5) 0.061(3) -0.009(3) -0.015(3) -0.013(3)
O4 0.089(4) 0.110(5) 0.067(4) -0.013(3) -0.023(3) -0.040(4)
O3 0.074(4) 0.098(4) 0.066(4) -0.022(3) -0.024(3) 0.000(3)
O1 0.097(5) 0.114(5) 0.081(4) 0.008(4) -0.039(4) -0.051(4)
N5 0.069(4) 0.099(5) 0.065(4) -0.008(4) -0.020(3) -0.025(4)
N11 0.077(5) 0.096(5) 0.054(4) -0.007(3) -0.025(3) -0.016(4)
N12 0.064(4) 0.094(5) 0.059(4) -0.011(3) -0.018(3) -0.012(4)
C20 0.072(5) 0.095(6) 0.055(4) -0.001(4) -0.024(4) -0.033(5)
N4 0.083(5) 0.105(6) 0.064(4) -0.017(4) -0.018(4) -0.035(4)
N7 0.088(5) 0.105(6) 0.085(5) -0.031(5) -0.037(4) -0.020(4)
N6 0.083(5) 0.131(7) 0.059(4) -0.017(4) -0.027(4) -0.032(5)
N3 0.087(5) 0.111(6) 0.073(5) -0.021(4) -0.023(4) -0.030(5)
C39 0.070(5) 0.087(6) 0.058(4) -0.020(4) -0.020(4) -0.012(4)
C3 0.065(5) 0.115(7) 0.050(4) -0.012(4) -0.020(4) -0.027(5)
N9 0.089(5) 0.093(5) 0.064(4) 0.001(4) -0.033(4) -0.014(4)
N8 0.084(5) 0.122(7) 0.055(4) -0.013(4) -0.027(4) -0.021(5)
C2 0.063(5) 0.113(7) 0.046(4) -0.010(4) -0.016(3) -0.014(5)
C1 0.065(5) 0.117(7) 0.059(5) -0.042(5) -0.021(4) -0.013(5)
N10 0.088(5) 0.091(5) 0.084(5) -0.020(4) -0.041(4) -0.001(4)
N1 0.078(5) 0.124(7) 0.094(6) 0.019(5) -0.053(5) -0.030(5)
C40 0.073(6) 0.121(8) 0.087(6) -0.002(6) -0.037(5) -0.035(5)
C56 0.066(5) 0.108(7) 0.074(5) -0.016(5) -0.026(4) -0.031(5)
C19 0.082(6) 0.070(5) 0.052(4) -0.012(3) -0.020(4) -0.015(4)
N2 0.106(6) 0.152(8) 0.050(4) 0.008(4) -0.036(4) -0.064(6)
C55 0.090(6) 0.078(5) 0.061(5) 0.001(4) -0.026(4) -0.024(5)
C21 0.064(5) 0.067(5) 0.064(4) -0.017(4) -0.025(4) -0.006(4)
C42 0.099(7) 0.127(8) 0.050(4) -0.005(5) -0.017(5) -0.048(6)
C18 0.082(6) 0.077(5) 0.069(5) -0.002(4) -0.037(4) -0.029(4)
C4 0.087(6) 0.092(6) 0.056(4) 0.000(4) -0.033(4) -0.030(5)
C5 0.071(5) 0.086(6) 0.067(5) -0.007(4) -0.023(4) -0.030(4)
C43 0.089(6) 0.087(6) 0.074(6) -0.012(5) -0.032(5) -0.036(5)
C51 0.070(5) 0.091(6) 0.072(5) -0.002(4) -0.040(4) -0.016(4)
C41 0.084(6) 0.120(8) 0.062(5) -0.013(5) -0.014(4) -0.050(6)
C6 0.065(5) 0.093(6) 0.073(5) -0.009(4) -0.025(4) -0.022(4)
C58 0.084(6) 0.102(7) 0.049(4) -0.001(4) -0.022(4) -0.018(5)
C23 0.104(7) 0.090(7) 0.058(5) -0.015(4) -0.032(5) -0.014(5)
C47 0.061(5) 0.105(7) 0.071(5) -0.025(5) -0.014(4) -0.029(5)
C34 0.061(5) 0.084(6) 0.066(5) -0.020(4) -0.023(4) -0.012(4)
C24 0.101(7) 0.076(6) 0.077(6) 0.007(5) -0.034(5) -0.024(5)
C7 0.088(6) 0.085(6) 0.074(6) -0.018(5) -0.014(5) -0.025(5)
C9 0.103(8) 0.094(7) 0.097(7) 0.006(6) -0.029(6) -0.044(6)
C35 0.085(6) 0.110(7) 0.067(5) 0.010(5) -0.037(5) -0.034(5)
C22 0.087(6) 0.076(5) 0.052(4) -0.013(4) -0.020(4) -0.007(4)
C26 0.098(7) 0.077(6) 0.103(8) -0.026(5) -0.043(6) -0.009(5)
C54 0.092(7) 0.109(8) 0.073(6) 0.010(6) -0.033(5) -0.015(6)
C57 0.071(5) 0.101(7) 0.056(5) -0.007(4) -0.014(4) -0.011(5)
C8 0.085(7) 0.119(9) 0.093(7) 0.001(6) -0.011(5) -0.050(6)
C33 0.068(5) 0.093(6) 0.066(5) -0.010(4) -0.019(4) -0.027(4)
C16 0.092(7) 0.097(7) 0.075(6) -0.017(5) -0.030(5) -0.011(5)
C44 0.098(7) 0.103(7) 0.100(8) -0.012(6) -0.039(6) -0.027(6)
C48 0.097(7) 0.094(7) 0.118(9) -0.016(6) -0.053(6) -0.024(6)
C52 0.091(7) 0.104(7) 0.088(7) -0.025(6) -0.038(5) -0.001(5)
C25 0.126(9) 0.087(7) 0.091(7) 0.002(6) -0.056(7) -0.031(7)
C46 0.105(8) 0.128(9) 0.079(7) -0.038(7) -0.015(6) -0.039(7)
C45 0.111(8) 0.108(8) 0.098(8) -0.035(7) -0.038(7) -0.019(7)
C17 0.072(6) 0.087(6) 0.083(6) -0.018(5) -0.038(5) -0.007(5)
C15 0.094(7) 0.114(9) 0.091(7) -0.023(7) -0.035(6) -0.010(6)
C10 0.083(6) 0.104(7) 0.096(7) 0.009(6) -0.038(6) -0.033(6)
C49 0.111(9) 0.123(9) 0.117(9) -0.049(8) -0.059(7) -0.021(7)
C27 0.083(6) 0.088(6) 0.084(6) -0.031(5) -0.034(5) -0.006(5)
C53 0.132(9) 0.083(7) 0.084(7) 0.010(6) -0.047(7) -0.022(6)
C29 0.066(5) 0.091(6) 0.082(6) -0.019(5) -0.024(4) -0.014(4)
C38 0.137(11) 0.162(12) 0.094(8) 0.035(8) -0.083(8) -0.074(9)
C50 0.110(8) 0.135(10) 0.081(7) -0.042(7) -0.053(6) -0.013(7)
C28 0.053(5) 0.093(7) 0.101(7) -0.032(6) -0.019(5) -0.002(4)
C31 0.064(6) 0.109(8) 0.107(8) -0.025(6) -0.004(5) -0.020(5)
B1 0.092(8) 0.143(11) 0.058(6) -0.027(6) -0.019(5) -0.050(8)
C32 0.090(7) 0.103(7) 0.077(6) -0.015(5) -0.018(5) -0.033(6)
C30 0.072(6) 0.108(8) 0.109(8) -0.037(7) -0.014(6) -0.009(6)
C36 0.089(7) 0.117(9) 0.129(10) 0.008(7) -0.054(7) -0.023(6)
B2 0.083(7) 0.114(9) 0.044(5) -0.004(5) -0.015(4) -0.017(6)
C12 0.093(7) 0.091(7) 0.106(8) -0.006(6) -0.042(6) -0.020(6)
C37 0.126(11) 0.171(13) 0.134(11) 0.046(10) -0.094(9) -0.079(10)
C11 0.085(7) 0.089(7) 0.132(10) -0.009(6) -0.035(7) -0.024(6)
C14 0.134(12) 0.086(8) 0.173(15) -0.039(9) -0.062(11) 0.006(8)
C13 0.123(10) 0.088(8) 0.181(15) -0.005(8) -0.078(10) -0.019(7)

loop_
_atom_type_symbol
_atom_type_description
_atom_type_scat_dispersion_real
_atom_type_scat_dispersion_imag
_atom_type_scat_source
C C 0.0033 0.0016 'International Tables Vol C Tables 4.2.6.8 and 6.1.1.4'
H H 0.0000 0.0000 'International Tables Vol C Tables 4.2.6.8 and 6.1.1.4'
B B 0.0013 0.0007 'International Tables Vol C Tables 4.2.6.8 and 6.1.1.4'
Br Br -0.2901 2.4595 'International Tables Vol C Tables 4.2.6.8 and 6.1.1.4'
N N 0.0061 0.0033 'International Tables Vol C Tables 4.2.6.8 and 6.1.1.4'
O O 0.0106 0.0060 'International Tables Vol C Tables 4.2.6.8 and 6.1.1.4'
Pt Pt -1.7033 8.3905 'International Tables Vol C Tables 4.2.6.8 and 6.1.1.4'
S S 0.1246 0.1234 'International Tables Vol C Tables 4.2.6.8 and 6.1.1.4'
W W -0.8490 6.8722 'International Tables Vol C Tables 4.2.6.8 and 6.1.1.4'

loop_
_geom_angle_atom_site_label_1
_geom_angle_atom_site_label_2
_geom_angle_atom_site_label_3
_geom_angle
_geom_angle_site_symmetry_1
_geom_angle_site_symmetry_3
_geom_angle_publ_flag
W1 Pt1 W2 166.550(18) . . ?
C2 Pt1 W2 123.5(3) . . ?
C2 Pt1 W1 46.1(3) . . ?
C2 Pt1 C19 108.9(3) . . ?
C1 Pt1 W2 145.8(3) . . ?
C1 Pt1 W1 43.5(3) . . ?
C1 Pt1 C2 89.5(4) . . ?
C1 Pt1 C19 119.1(3) . . ?
C1 Pt1 C18 130.4(4) . . ?
C19 Pt1 W2 46.3(2) . . ?
C19 Pt1 W1 124.1(2) . . ?
C18 Pt1 W2 44.3(2) . . ?
C18 Pt1 W1 144.2(2) . . ?
C18 Pt1 C2 119.2(3) . . ?
C18 Pt1 C19 90.5(3) . . ?
S4 W2 Pt1 98.25(5) . . ?
S4 W2 S6 90.28(7) . . ?
S4 W2 S5 88.52(8) . . ?
S6 W2 Pt1 134.50(5) . . ?
S5 W2 Pt1 136.81(5) . . ?
S5 W2 S6 87.70(7) . . ?
C20 W2 Pt1 91.2(2) . . ?
C20 W2 S4 170.2(2) . . ?
C20 W2 S6 81.1(2) . . ?
C20 W2 S5 86.5(3) . . ?
C19 W2 Pt1 55.2(2) . . ?
C19 W2 S4 90.9(3) . . ?
C19 W2 S6 80.2(2) . . ?
C19 W2 S5 167.9(2) . . ?
C19 W2 C20 92.2(4) . . ?
C18 W2 Pt1 47.9(2) . . ?
C18 W2 S4 96.2(3) . . ?
C18 W2 S6 172.7(3) . . ?
C18 W2 S5 89.0(2) . . ?
C18 W2 C20 92.2(4) . . ?
C18 W2 C19 103.0(3) . . ?
S3 W1 Pt1 98.24(6) . . ?
S3 W1 S2 89.63(8) . . ?
S2 W1 Pt1 133.65(5) . . ?
S1 W1 Pt1 137.75(6) . . ?
S1 W1 S3 89.36(7) . . ?
S1 W1 S2 87.57(8) . . ?
C3 W1 Pt1 90.8(2) . . ?
C3 W1 S3 170.5(2) . . ?
C3 W1 S2 81.8(3) . . ?
C3 W1 S1 86.0(2) . . ?
C2 W1 Pt1 55.0(3) . . ?
C2 W1 S3 92.5(2) . . ?
C2 W1 S2 79.2(3) . . ?
C2 W1 S1 166.6(3) . . ?
C2 W1 C3 90.1(3) . . ?
C1 W1 Pt1 47.9(2) . . ?
C1 W1 S3 96.2(2) . . ?
C1 W1 S2 173.7(2) . . ?
C1 W1 S1 90.0(2) . . ?
C1 W1 C3 92.1(4) . . ?
C1 W1 C2 102.9(3) . . ?
C55 S4 W2 105.2(3) . . ?
C39 S3 W1 105.7(3) . . ?
C47 S6 W2 109.7(3) . . ?
C35 S2 W1 109.2(4) . . ?
C51 S5 W2 109.5(3) . . ?
C43 S1 W1 107.3(3) . . ?
C39 N5 C40 125.7(8) . . ?
C39 N5 C41 109.4(7) . . ?
C41 N5 C40 124.9(8) . . ?
C55 N11 C58 106.5(7) . . ?
C55 N11 B2 131.8(8) . . ?
C58 N11 B2 121.5(7) . . ?
C55 N12 C56 125.7(7) . . ?
C55 N12 C57 108.3(7) . . ?
C57 N12 C56 126.0(7) . . ?
O4 C20 W2 178.5(9) . . ?
C43 N4 C46 109.4(9) . . ?
C43 N4 B1 132.3(8) . . ?
C46 N4 B1 118.3(9) . . ?
C47 N7 C48 125.1(8) . . ?
C47 N7 C49 108.3(10) . . ?
C49 N7 C48 126.6(9) . . ?
C39 N6 C42 109.2(8) . . ?
C39 N6 B1 132.0(9) . . ?
C42 N6 B1 118.7(8) . . ?
C43 N3 C44 128.3(8) . . ?
C43 N3 C45 106.0(9) . . ?
C45 N3 C44 125.6(10) . . ?
N5 C39 S3 124.5(6) . . ?
N5 C39 N6 107.1(8) . . ?
N6 C39 S3 128.3(8) . . ?
O2 C3 W1 176.8(9) . . ?
C51 N9 B2 129.8(8) . . ?
C54 N9 C51 109.4(8) . . ?
C54 N9 B2 120.8(9) . . ?
C47 N8 C50 107.7(10) . . ?
C47 N8 B2 128.4(8) . . ?
C50 N8 B2 123.9(9) . . ?
W1 C2 Pt1 78.9(4) . . ?
O1 C2 Pt1 114.4(6) . . ?
O1 C2 W1 166.7(8) . . ?
W1 C1 Pt1 88.6(4) . . ?
C4 C1 Pt1 117.7(6) . . ?
C4 C1 W1 153.6(6) . . ?
C51 N10 C52 123.3(9) . . ?
C53 N10 C51 108.7(8) . . ?
C53 N10 C52 127.9(9) . . ?
C35 N1 C36 125.6(8) . . ?
C35 N1 C37 108.0(10) . . ?
C37 N1 C36 126.3(9) . . ?
N5 C40 H40A 109.5 . . ?
N5 C40 H40B 109.5 . . ?
N5 C40 H40C 109.5 . . ?
H40A C40 H40B 109.5 . . ?
H40A C40 H40C 109.5 . . ?
H40B C40 H40C 109.5 . . ?
N12 C56 H56A 109.5 . . ?
N12 C56 H56B 109.5 . . ?
N12 C56 H56C 109.5 . . ?
H56A C56 H56B 109.5 . . ?
H56A C56 H56C 109.5 . . ?
H56B C56 H56C 109.5 . . ?
W2 C19 Pt1 78.5(3) . . ?
O3 C19 Pt1 116.3(6) . . ?
O3 C19 W2 164.8(6) . . ?
C35 N2 B1 129.4(7) . . ?
C38 N2 C35 109.3(10) . . ?
C38 N2 B1 121.2(9) . . ?
N11 C55 S4 128.0(7) . . ?
N11 C55 N12 108.7(7) . . ?
N12 C55 S4 123.2(6) . . ?
C34 C21 C18 121.6(8) . . ?
C34 C21 C22 119.7(7) . . ?
C22 C21 C18 118.5(8) . . ?
N6 C42 H42 126.8 . . ?
C41 C42 N6 106.4(9) . . ?
C41 C42 H42 126.8 . . ?
W2 C18 Pt1 87.8(3) . . ?
C21 C18 Pt1 119.3(5) . . ?
C21 C18 W2 152.9(6) . . ?
C5 C4 C1 119.2(8) . . ?
C17 C4 C1 119.7(9) . . ?
C17 C4 C5 121.0(9) . . ?
C6 C5 C4 120.8(9) . . ?
C6 C5 C10 120.9(9) . . ?
C10 C5 C4 118.3(9) . . ?
N4 C43 S1 130.1(8) . . ?
N4 C43 N3 108.5(8) . . ?
N3 C43 S1 121.4(7) . . ?
N9 C51 S5 130.6(7) . . ?
N9 C51 N10 105.6(9) . . ?
N10 C51 S5 123.8(8) . . ?
N5 C41 H41 126.1 . . ?
C42 C41 N5 107.9(9) . . ?
C42 C41 H41 126.1 . . ?
C5 C6 H6 120.4 . . ?
C7 C6 C5 119.2(9) . . ?
C7 C6 H6 120.4 . . ?
N11 C58 H58 125.5 . . ?
C57 C58 N11 109.0(8) . . ?
C57 C58 H58 125.5 . . ?
C24 C23 H23 117.6 . . ?
C24 C23 C22 124.7(9) . . ?
C22 C23 H23 117.6 . . ?
N7 C47 S6 121.9(8) . . ?
N8 C47 S6 130.5(7) . . ?
N8 C47 N7 107.5(8) . . ?
C21 C34 C33 120.6(7) . . ?
C21 C34 C29 122.0(9) . . ?
C33 C34 C29 117.4(9) . . ?
C23 C24 H24 120.6 . . ?
C23 C24 C25 118.7(10) . . ?
C25 C24 H24 120.6 . . ?
C6 C7 H7 119.6 . . ?
C8 C7 C6 120.7(9) . . ?
C8 C7 H7 119.6 . . ?
C8 C9 H9 119.7 . . ?
C8 C9 C10 120.6(10) . . ?
C10 C9 H9 119.7 . . ?
N1 C35 S2 122.1(8) . . ?
N1 C35 N2 108.8(8) . . ?
N2 C35 S2 129.1(8) . . ?
C21 C22 C27 119.0(9) . . ?
C23 C22 C21 123.0(8) . . ?
C23 C22 C27 118.0(9) . . ?
C25 C26 H26 118.9 . . ?
C25 C26 C27 122.3(9) . . ?
C27 C26 H26 118.9 . . ?
N9 C54 H54 125.8 . . ?
C53 C54 N9 108.5(10) . . ?
C53 C54 H54 125.8 . . ?
N12 C57 H57 126.3 . . ?
C58 C57 N12 107.4(8) . . ?
C58 C57 H57 126.3 . . ?
C7 C8 H8 119.3 . . ?
C9 C8 C7 121.3(10) . . ?
C9 C8 H8 119.3 . . ?
C34 C33 H33 119.2 . . ?
C32 C33 C34 121.7(9) . . ?
C32 C33 H33 119.2 . . ?
C17 C16 H16 119.8 . . ?
C15 C16 H16 119.8 . . ?
C15 C16 C17 120.4(11) . . ?
N3 C44 H44A 109.5 . . ?
N3 C44 H44B 109.5 . . ?
N3 C44 H44C 109.5 . . ?
H44A C44 H44B 109.5 . . ?
H44A C44 H44C 109.5 . . ?
H44B C44 H44C 109.5 . . ?
N7 C48 H48A 109.5 . . ?
N7 C48 H48B 109.5 . . ?
N7 C48 H48C 109.5 . . ?
H48A C48 H48B 109.5 . . ?
H48A C48 H48C 109.5 . . ?
H48B C48 H48C 109.5 . . ?
N10 C52 H52A 109.5 . . ?
N10 C52 H52B 109.5 . . ?
N10 C52 H52C 109.5 . . ?
H52A C52 H52B 109.5 . . ?
H52A C52 H52C 109.5 . . ?
H52B C52 H52C 109.5 . . ?
C24 C25 C26 120.3(10) . . ?
C24 C25 H25 119.9 . . ?
C26 C25 H25 119.9 . . ?
N4 C46 H46 126.3 . . ?
C45 C46 N4 107.4(10) . . ?
C45 C46 H46 126.3 . . ?
N3 C45 H45 125.7 . . ?
C46 C45 N3 108.6(10) . . ?
C46 C45 H45 125.7 . . ?
C4 C17 C16 120.8(10) . . ?
C4 C17 C12 118.0(9) . . ?
C16 C17 C12 121.2(9) . . ?
C16 C15 H15 120.0 . . ?
C16 C15 C14 120.0(12) . . ?
C14 C15 H15 120.0 . . ?
C5 C10 C9 117.2(10) . . ?
C5 C10 C11 119.7(10) . . ?
C11 C10 C9 123.0(11) . . ?
N7 C49 H49 126.2 . . ?
C50 C49 N7 107.5(10) . . ?
C50 C49 H49 126.2 . . ?
C26 C27 C22 115.8(10) . . ?
C28 C27 C22 117.2(9) . . ?
C28 C27 C26 127.0(9) . . ?
N10 C53 H53 126.1 . . ?
C54 C53 N10 107.8(9) . . ?
C54 C53 H53 126.1 . . ?
C34 C29 C30 119.9(9) . . ?
C28 C29 C34 116.6(9) . . ?
C28 C29 C30 123.5(9) . . ?
N2 C38 H38 126.1 . . ?
N2 C38 C37 107.9(11) . . ?
C37 C38 H38 126.1 . . ?
N8 C50 H50 125.6 . . ?
C49 C50 N8 108.9(11) . . ?
C49 C50 H50 125.6 . . ?
C27 C28 Br2 116.0(8) . . ?
C29 C28 Br2 118.5(8) . . ?
C29 C28 C27 125.5(8) . . ?
C32 C31 H31 119.6 . . ?
C30 C31 H31 119.6 . . ?
C30 C31 C32 120.8(11) . . ?
N4 B1 H1 107.3 . . ?
N6 B1 N4 112.4(9) . . ?
N6 B1 N2 113.4(9) . . ?
N6 B1 H1 107.3 . . ?
N2 B1 N4 108.8(8) . . ?
N2 B1 H1 107.3 . . ?
C33 C32 C31 119.9(10) . . ?
C33 C32 H32 120.1 . . ?
C31 C32 H32 120.1 . . ?
C29 C30 H30 119.8 . . ?
C31 C30 C29 120.4(9) . . ?
C31 C30 H30 119.8 . . ?
N1 C36 H36A 109.5 . . ?
N1 C36 H36B 109.5 . . ?
N1 C36 H36C 109.5 . . ?
H36A C36 H36B 109.5 . . ?
H36A C36 H36C 109.5 . . ?
H36B C36 H36C 109.5 . . ?
N11 B2 N9 115.7(8) . . ?
N11 B2 N8 112.9(8) . . ?
N11 B2 H2 106.0 . . ?
N9 B2 N8 109.6(8) . . ?
N9 B2 H2 106.0 . . ?
N8 B2 H2 106.0 . . ?
C17 C12 C13 117.2(11) . . ?
C11 C12 C17 121.9(10) . . ?
C11 C12 C13 120.9(12) . . ?
N1 C37 C38 106.1(10) . . ?
N1 C37 H37 127.0 . . ?
C38 C37 H37 127.0 . . ?
C10 C11 Br1 118.0(9) . . ?
C12 C11 Br1 121.1(8) . . ?
C12 C11 C10 120.9(11) . . ?
C15 C14 H14 119.1 . . ?
C15 C14 C13 121.9(11) . . ?
C13 C14 H14 119.1 . . ?
C12 C13 H13 120.4 . . ?
C14 C13 C12 119.3(13) . . ?
C14 C13 H13 120.4 . . ?

loop_
_geom_bond_atom_site_label_1
_geom_bond_atom_site_label_2
_geom_bond_distance
_geom_bond_site_symmetry_2
_geom_bond_publ_flag
Pt1 W2 2.7254(7) . ?
Pt1 W1 2.7208(7) . ?
Pt1 C2 2.272(10) . ?
Pt1 C1 2.020(8) . ?
Pt1 C19 2.283(7) . ?
Pt1 C18 2.024(8) . ?
W2 S4 2.551(3) . ?
W2 S6 2.615(2) . ?
W2 S5 2.558(2) . ?
W2 C20 2.015(11) . ?
W2 C19 2.010(9) . ?
W2 C18 1.905(8) . ?
W1 S3 2.562(2) . ?
W1 S2 2.620(3) . ?
W1 S1 2.554(2) . ?
W1 C3 2.006(9) . ?
W1 C2 1.997(11) . ?
W1 C1 1.872(11) . ?
Br2 C28 1.938(8) . ?
Br1 C11 1.901(12) . ?
S4 C55 1.734(9) . ?
S3 C39 1.707(10) . ?
S6 C47 1.722(9) . ?
S2 C35 1.724(9) . ?
S5 C51 1.702(10) . ?
S1 C43 1.733(9) . ?
O2 C3 1.115(10) . ?
O4 C20 1.086(10) . ?
O3 C19 1.157(9) . ?
O1 C2 1.166(11) . ?
N5 C39 1.349(11) . ?
N5 C40 1.450(11) . ?
N5 C41 1.368(12) . ?
N11 C55 1.318(10) . ?
N11 C58 1.403(10) . ?
N11 B2 1.493(13) . ?
N12 C56 1.448(10) . ?
N12 C55 1.348(11) . ?
N12 C57 1.368(10) . ?
N4 C43 1.315(11) . ?
N4 C46 1.383(12) . ?
N4 B1 1.563(16) . ?
N7 C47 1.360(11) . ?
N7 C48 1.476(13) . ?
N7 C49 1.389(13) . ?
N6 C39 1.353(10) . ?
N6 C42 1.387(12) . ?
N6 B1 1.524(13) . ?
N3 C43 1.371(12) . ?
N3 C44 1.453(13) . ?
N3 C45 1.401(13) . ?
N9 C51 1.352(11) . ?
N9 C54 1.348(13) . ?
N9 B2 1.558(12) . ?
N8 C47 1.335(12) . ?
N8 C50 1.402(12) . ?
N8 B2 1.585(15) . ?
C1 C4 1.499(13) . ?
N10 C51 1.371(11) . ?
N10 C52 1.463(12) . ?
N10 C53 1.359(13) . ?
N1 C35 1.360(12) . ?
N1 C36 1.468(14) . ?
N1 C37 1.405(13) . ?
C40 H40A 0.9600 . ?
C40 H40B 0.9600 . ?
C40 H40C 0.9600 . ?
C56 H56A 0.9600 . ?
C56 H56B 0.9600 . ?
C56 H56C 0.9600 . ?
N2 C35 1.383(12) . ?
N2 C38 1.341(11) . ?
N2 B1 1.560(15) . ?
C21 C18 1.458(11) . ?
C21 C34 1.400(12) . ?
C21 C22 1.404(12) . ?
C42 H42 0.9300 . ?
C42 C41 1.361(12) . ?
C4 C5 1.466(12) . ?
C4 C17 1.396(12) . ?
C5 C6 1.382(12) . ?
C5 C10 1.396(13) . ?
C41 H41 0.9300 . ?
C6 H6 0.9300 . ?
C6 C7 1.373(12) . ?
C58 H58 0.9300 . ?
C58 C57 1.300(12) . ?
C23 H23 0.9300 . ?
C23 C24 1.373(13) . ?
C23 C22 1.396(13) . ?
C34 C33 1.405(12) . ?
C34 C29 1.415(11) . ?
C24 H24 0.9300 . ?
C24 C25 1.379(14) . ?
C7 H7 0.9300 . ?
C7 C8 1.372(14) . ?
C9 H9 0.9300 . ?
C9 C8 1.324(14) . ?
C9 C10 1.435(14) . ?
C22 C27 1.457(11) . ?
C26 H26 0.9300 . ?
C26 C25 1.400(15) . ?
C26 C27 1.446(14) . ?
C54 H54 0.9300 . ?
C54 C53 1.325(14) . ?
C57 H57 0.9300 . ?
C8 H8 0.9300 . ?
C33 H33 0.9300 . ?
C33 C32 1.348(13) . ?
C16 H16 0.9300 . ?
C16 C17 1.419(13) . ?
C16 C15 1.390(14) . ?
C44 H44A 0.9600 . ?
C44 H44B 0.9600 . ?
C44 H44C 0.9600 . ?
C48 H48A 0.9600 . ?
C48 H48B 0.9600 . ?
C48 H48C 0.9600 . ?
C52 H52A 0.9600 . ?
C52 H52B 0.9600 . ?
C52 H52C 0.9600 . ?
C25 H25 0.9300 . ?
C46 H46 0.9300 . ?
C46 C45 1.319(16) . ?
C45 H45 0.9300 . ?
C17 C12 1.423(15) . ?
C15 H15 0.9300 . ?
C15 C14 1.397(18) . ?
C10 C11 1.427(14) . ?
C49 H49 0.9300 . ?
C49 C50 1.301(17) . ?
C27 C28 1.382(14) . ?
C53 H53 0.9300 . ?
C29 C28 1.366(14) . ?
C29 C30 1.445(15) . ?
C38 H38 0.9300 . ?
C38 C37 1.428(18) . ?
C50 H50 0.9300 . ?
C31 H31 0.9300 . ?
C31 C32 1.448(13) . ?
C31 C30 1.293(15) . ?
B1 H1 1.26(10) . ?
C32 H32 0.9300 . ?
C30 H30 0.9300 . ?
C36 H36A 0.9600 . ?
C36 H36B 0.9600 . ?
C36 H36C 0.9600 . ?
B2 H2 0.95(10) . ?
C12 C11 1.363(15) . ?
C12 C13 1.468(15) . ?
C37 H37 0.9300 . ?
C14 H14 0.9300 . ?
C14 C13 1.399(19) . ?
C13 H13 0.9300 . ?

loop_
_smtbx_masks_void_nr
_smtbx_masks_void_average_x
_smtbx_masks_void_average_y
_smtbx_masks_void_average_z
_smtbx_masks_void_volume
_smtbx_masks_void_count_electrons
_smtbx_masks_void_content
1 0.000 0.000 -0.110 1791.8 388.7 ?
